data_7116905
loop_
_publ_author_name
'Christian Plenk'
'Jasmin Krause'
'Martin Beck'
'Eva Rentschler'

_publ_section_title
;
 Rational linkage of magnetic molecules using click chemistry
;
_journal_name_full Chem.Commun.
_journal_page_first 6524
_journal_paper_doi 10.1039/C5cc00595G
_journal_volume 51
_journal_year 2015
_chemical_formula_moiety 'C36 H16 Cu5 N4 O12 2-, 2(C4 H12 N1 1+), 2(H2 O1)'
_chemical_formula_sum 'C44 H44 Cu5 N6 O14'
_chemical_formula_weight 1198.56
_chemical_name_systematic
'bis(tetramethylammonium) tetrakis(\m3-4-ethinylsalicylhydroxamato-N,O,O,O',O'')-penta-copper(II) dihydrate'
_space_group_IT_number 14
_symmetry_cell_setting monoclinic
_symmetry_space_group_name_Hall '-P 2yn'
_symmetry_space_group_name_H-M 'P 1 21/n 1'
_atom_sites_solution_hydrogens geom
_atom_sites_solution_primary direct
_atom_sites_solution_secondary difmap
_audit_creation_method SHELXL-97
_audit_update_record
;
2014-10-10 deposited with the CCDC.
2015-03-09 downloaded from the CCDC.
;
_cell_angle_alpha 90.00
_cell_angle_beta 91.2531(53)
_cell_angle_gamma 90.00
_cell_formula_units_Z 2
_cell_length_a 6.2137(14)
_cell_length_b 16.2226(36)
_cell_length_c 22.6452(48)
_cell_measurement_reflns_used 5407
_cell_measurement_temperature 173(2)
_cell_measurement_theta_max 27.89
_cell_measurement_theta_min 1.54
_cell_volume 2282.1(9)
_computing_cell_refinement 'APEX2 V2.0(Bruker, 2006)'
_computing_data_collection 'APEX2 V2.0(Bruker, 2006)'
_computing_data_reduction 'APEX2 V2.0(Bruker, 2006)'
_computing_structure_refinement 'SHELXL-97 (Sheldrick, 2008)'
_computing_structure_solution 'SIR-97/(Altomare, 1997)'
_diffrn_ambient_temperature 173(2)
_diffrn_measured_fraction_theta_full 0.992
_diffrn_measured_fraction_theta_max 0.992
_diffrn_measurement_device_type 'SMART CCD'
_diffrn_measurement_method '\k-geometry diffractometry'
_diffrn_radiation_monochromator graphite
_diffrn_radiation_source 'fine-focus sealed tube'
_diffrn_radiation_type MoK\a
_diffrn_radiation_wavelength 0.71069
_diffrn_reflns_av_R_equivalents 0.0566
_diffrn_reflns_av_sigmaI/netI 0.0549
_diffrn_reflns_limit_h_max 8
_diffrn_reflns_limit_h_min -8
_diffrn_reflns_limit_k_max 21
_diffrn_reflns_limit_k_min -21
_diffrn_reflns_limit_l_max 28
_diffrn_reflns_limit_l_min -29
_diffrn_reflns_number 25686
_diffrn_reflns_theta_full 27.89
_diffrn_reflns_theta_max 27.89
_diffrn_reflns_theta_min 1.54
_exptl_absorpt_coefficient_mu 2.367
_exptl_absorpt_correction_T_max 0.7376
_exptl_absorpt_correction_T_min 0.5747
_exptl_absorpt_correction_type multi-scan
_exptl_absorpt_process_details 'Platon; Spek, A.L. (2003), J.Appl.Cryst. 36, 7-13'
_exptl_crystal_colour green
_exptl_crystal_density_diffrn 1.744
_exptl_crystal_density_method 'not measured'
_exptl_crystal_description block
_exptl_crystal_F_000 1214
_exptl_crystal_preparation 'Magnetic properties'
_exptl_crystal_recrystallization_method 'Re-crystallisation from solvent: Acetone'
_exptl_crystal_size_max 0.36
_exptl_crystal_size_mid 0.19
_exptl_crystal_size_min 0.05
_refine_diff_density_max 1.578
_refine_diff_density_min -0.523
_refine_diff_density_rms 0.122
_refine_ls_extinction_method none
_refine_ls_goodness_of_fit_ref 1.010
_refine_ls_hydrogen_treatment mixed
_refine_ls_matrix_type full
_refine_ls_number_parameters 334
_refine_ls_number_reflns 5407
_refine_ls_number_restraints 43
_refine_ls_restrained_S_all 1.021
_refine_ls_R_factor_all 0.0585
_refine_ls_R_factor_gt 0.0378
_refine_ls_shift/su_max 0.002
_refine_ls_shift/su_mean 0.000
_refine_ls_structure_factor_coef Fsqd
_refine_ls_weighting_details 'calc w=1/[\s^2^(Fo^2^)+(0.0633P)^2^+0.0000P] where P=(Fo^2^+2Fc^2^)/3'
_refine_ls_weighting_scheme calc
_refine_ls_wR_factor_gt 0.1072
_refine_ls_wR_factor_ref 0.1134
_reflns_number_gt 3885
_reflns_number_total 5407
_reflns_threshold_expression >2\s(I)
_cod_data_source_file c5cc00595g2.cif
_cod_data_source_block cp196
_cod_original_sg_symbol_H-M 'P 21/n'
_cod_database_code 7116905

loop_
_symmetry_equiv_pos_as_xyz
'x, y, z'
'-x+1/2, y+1/2, -z+1/2'
'-x, -y, -z'
'x-1/2, -y-1/2, z-1/2'

loop_
_atom_site_label
_atom_site_type_symbol
_atom_site_fract_x
_atom_site_fract_y
_atom_site_fract_z
_atom_site_U_iso_or_equiv
_atom_site_adp_type
_atom_site_occupancy
_atom_site_symmetry_multiplicity
_atom_site_calc_flag
_atom_site_refinement_flags
_atom_site_disorder_assembly
_atom_site_disorder_group
C1 C 0.7229(5) 0.0332(2) 0.78126(14) 0.0221(7) Uani 1 1 d . . .
C2 C 0.9033(6) -0.0042(2) 0.75423(15) 0.0240(7) Uani 1 1 d . . .
C3 C 0.8950(6) -0.0128(2) 0.69205(15) 0.0281(8) Uani 1 1 d . . .
H3 H 1.0149 -0.0362 0.6728 0.034 Uiso 1 1 calc R . .
C4 C 0.7165(6) 0.0117(2) 0.65812(15) 0.0270(8) Uani 1 1 d . . .
C5 C 0.5389(6) 0.0470(2) 0.68545(16) 0.0300(8) Uani 1 1 d . . .
H5 H 0.4167 0.0642 0.6627 0.036 Uiso 1 1 calc R . .
C6 C 0.5442(6) 0.0565(2) 0.74587(15) 0.0263(8) Uani 1 1 d . . .
H6 H 0.4226 0.0797 0.7644 0.032 Uiso 1 1 calc R . .
C7 C 0.7100(5) 0.0498(2) 0.84540(15) 0.0234(7) Uani 1 1 d . . .
C8 C 0.7144(7) -0.0025(3) 0.59455(18) 0.0370(9) Uani 1 1 d . . .
C9 C 0.7129(8) -0.0168(3) 0.5439(2) 0.0578(13) Uani 1 1 d . . .
H9 H 0.7117 -0.0285 0.5028 0.069 Uiso 1 1 calc R . .
C10 C 0.3220(5) 0.1594(2) 1.07383(15) 0.0230(7) Uani 1 1 d . . .
C11 C 0.2403(6) 0.1847(2) 1.01770(15) 0.0264(8) Uani 1 1 d . . .
C12 C 0.0498(6) 0.2322(2) 1.01617(16) 0.0302(8) Uani 1 1 d . . .
H12 H -0.0091 0.2492 0.9791 0.036 Uiso 1 1 calc R . .
C13 C -0.0538(5) 0.2546(2) 1.06742(16) 0.0289(8) Uani 1 1 d . . .
C14 C 0.0265(6) 0.2281(2) 1.12165(17) 0.0349(9) Uani 1 1 d . . .
H14 H -0.0445 0.2425 1.1569 0.042 Uiso 1 1 calc R . .
C15 C 0.2091(6) 0.1811(2) 1.12406(16) 0.0326(9) Uani 1 1 d . . .
H15 H 0.2611 0.1624 1.1615 0.039 Uiso 1 1 calc R . .
C16 C 0.5217(5) 0.1113(2) 1.08338(15) 0.0232(7) Uani 1 1 d . . .
C17 C -0.2486(6) 0.3043(2) 1.06518(17) 0.0342(9) Uani 1 1 d . . .
C18 C -0.4071(7) 0.3425(3) 1.0666(2) 0.0474(11) Uani 1 1 d . . .
H18 H -0.5364 0.3736 1.0678 0.057 Uiso 1 1 calc R . .
N1 N 0.8736(5) 0.02706(18) 0.87975(12) 0.0246(6) Uani 1 1 d . . .
N2 N 0.6117(4) 0.07862(18) 1.03699(13) 0.0251(6) Uani 1 1 d . . .
O1 O 1.0794(4) -0.03215(16) 0.78158(11) 0.0316(6) Uani 1 1 d . . .
O2 O 0.5454(4) 0.08848(14) 0.86633(10) 0.0265(5) Uani 1 1 d . . .
O3 O 0.8373(4) 0.04968(16) 0.93871(10) 0.0305(6) Uani 1 1 d . . .
O4 O 0.3315(4) 0.16969(17) 0.96576(11) 0.0368(7) Uani 1 1 d . . .
O5 O 1.4001(4) -0.10054(14) 0.86372(10) 0.0259(5) Uani 1 1 d . . .
O6 O 1.2094(4) -0.03081(16) 0.94549(10) 0.0314(6) Uani 1 1 d . . .
Cu1 Cu 1.0000 0.0000 1.0000 0.02405(15) Uani 1 2 d S . .
Cu2 Cu 1.13645(7) -0.03370(3) 0.863732(18) 0.02380(12) Uani 1 1 d . . .
Cu3 Cu 0.56203(7) 0.09637(3) 0.953081(18) 0.02515(13) Uani 1 1 d . . .
C19 C 0.4088(9) 0.7057(3) 0.6649(2) 0.0652(15) Uani 1 1 d D . .
H40A H 0.3448 0.6514 0.6717 0.098 Uiso 0.75 1 calc PR A 1
H40B H 0.5646 0.6999 0.6606 0.098 Uiso 0.75 1 calc PR A 1
H40C H 0.3458 0.7299 0.6289 0.098 Uiso 0.75 1 calc PR A 1
H40D H 0.4452 0.6475 0.6706 0.098 Uiso 0.25 1 d PR A 2
H40E H 0.4682 0.7252 0.6277 0.098 Uiso 0.25 1 d PR A 2
H40F H 0.2519 0.7121 0.6637 0.098 Uiso 0.25 1 d PR A 2
C20 C 0.4450(9) 0.7173(3) 0.7712(2) 0.0711(16) Uani 1 1 d D . .
H41A H 0.3840 0.6617 0.7729 0.107 Uiso 0.75 1 calc PR B 1
H41B H 0.4003 0.7488 0.8058 0.107 Uiso 0.75 1 calc PR B 1
H41C H 0.6024 0.7138 0.7711 0.107 Uiso 0.75 1 calc PR B 1
H41D H 0.4804 0.6585 0.7710 0.107 Uiso 0.25 1 d PR B 2
H41E H 0.2902 0.7243 0.7770 0.107 Uiso 0.25 1 d PR B 2
H41F H 0.5251 0.7446 0.8035 0.107 Uiso 0.25 1 d PR B 2
N3A N 0.3652(8) 0.7600(3) 0.7156(2) 0.0616(17) Uani 0.75 1 d PD C 1
C21A C 0.4689(18) 0.8403(4) 0.7122(4) 0.082(3) Uani 0.75 1 d PD C 1
H21A H 0.4316 0.8733 0.7467 0.123 Uiso 0.75 1 calc PR C 1
H21B H 0.4194 0.8686 0.6761 0.123 Uiso 0.75 1 calc PR C 1
H21C H 0.6253 0.8330 0.7113 0.123 Uiso 0.75 1 calc PR C 1
C22A C 0.1266(9) 0.7752(4) 0.7169(3) 0.0640(19) Uani 0.75 1 d PD C 1
H22A H 0.0508 0.7224 0.7197 0.096 Uiso 0.75 1 calc PR C 1
H22B H 0.0802 0.8037 0.6807 0.096 Uiso 0.75 1 calc PR C 1
H22C H 0.0934 0.8094 0.7512 0.096 Uiso 0.75 1 calc PR C 1
N3B N 0.4913(14) 0.7586(5) 0.7140(3) 0.035(3) Uani 0.25 1 d PD C 2
C21B C 0.382(3) 0.8396(6) 0.7120(5) 0.092(14) Uiso 0.25 1 d PD C 2
H21D H 0.2268 0.8318 0.7154 0.138 Uiso 0.25 1 calc PR C 2
H21E H 0.4121 0.8670 0.6745 0.138 Uiso 0.25 1 calc PR C 2
H21F H 0.4360 0.8739 0.7448 0.138 Uiso 0.25 1 calc PR C 2
C22B C 0.7270(16) 0.7694(10) 0.7090(5) 0.058(5) Uani 0.25 1 d PD C 2
H22D H 0.7978 0.7155 0.7115 0.087 Uiso 0.25 1 calc PR C 2
H22E H 0.7807 0.8047 0.7411 0.087 Uiso 0.25 1 calc PR C 2
H22F H 0.7583 0.7951 0.6709 0.087 Uiso 0.25 1 calc PR C 2
O7A O 0.0834(16) 0.8229(6) 0.5876(4) 0.093(3) Uiso 0.50 1 d P D 1
O7B O -0.0633(15) 0.8033(6) 0.5896(4) 0.089(3) Uiso 0.50 1 d P E 2

loop_
_atom_site_aniso_label
_atom_site_aniso_U_11
_atom_site_aniso_U_22
_atom_site_aniso_U_33
_atom_site_aniso_U_23
_atom_site_aniso_U_13
_atom_site_aniso_U_12
C1 0.0285(18) 0.0216(17) 0.0164(16) 0.0013(13) 0.0041(14) -0.0009(14)
C2 0.0293(18) 0.0240(17) 0.0188(17) 0.0011(13) 0.0021(14) 0.0028(14)
C3 0.0315(19) 0.031(2) 0.0221(18) -0.0005(14) 0.0049(15) 0.0034(15)
C4 0.035(2) 0.0270(19) 0.0195(18) 0.0000(14) 0.0000(15) -0.0018(15)
C5 0.0309(19) 0.032(2) 0.0275(19) 0.0035(15) -0.0044(16) 0.0011(15)
C6 0.0272(18) 0.0258(18) 0.0259(19) 0.0030(14) 0.0043(16) 0.0027(14)
C7 0.0268(17) 0.0199(17) 0.0236(17) 0.0018(13) 0.0044(15) 0.0019(13)
C8 0.040(2) 0.040(2) 0.031(2) -0.0047(17) -0.0043(18) 0.0023(18)
C9 0.063(3) 0.082(4) 0.028(3) -0.014(2) -0.007(2) 0.015(3)
C10 0.0223(17) 0.0257(17) 0.0212(17) -0.0040(13) 0.0058(14) -0.0002(13)
C11 0.0276(18) 0.0295(19) 0.0221(18) -0.0037(14) 0.0030(15) 0.0042(14)
C12 0.0306(19) 0.033(2) 0.0266(19) -0.0021(15) 0.0007(16) 0.0089(16)
C13 0.0236(18) 0.032(2) 0.031(2) -0.0034(15) 0.0038(16) 0.0033(14)
C14 0.031(2) 0.047(2) 0.028(2) -0.0041(17) 0.0092(17) 0.0097(17)
C15 0.031(2) 0.045(2) 0.0220(18) 0.0001(16) 0.0028(16) 0.0069(17)
C16 0.0241(17) 0.0267(18) 0.0190(17) -0.0002(13) 0.0028(14) -0.0034(14)
C17 0.034(2) 0.038(2) 0.031(2) -0.0018(17) 0.0052(17) 0.0058(17)
C18 0.039(2) 0.055(3) 0.049(3) 0.005(2) 0.009(2) 0.021(2)
N1 0.0309(16) 0.0295(15) 0.0136(14) -0.0001(11) 0.0032(12) 0.0076(12)
N2 0.0225(15) 0.0311(16) 0.0217(15) 0.0003(12) 0.0032(12) 0.0097(12)
O1 0.0278(13) 0.0499(16) 0.0173(12) -0.0011(11) 0.0035(11) 0.0114(12)
O2 0.0294(13) 0.0300(13) 0.0202(12) -0.0001(10) 0.0048(11) 0.0084(10)
O3 0.0322(14) 0.0450(16) 0.0146(12) -0.0016(11) 0.0042(11) 0.0168(12)
O4 0.0399(15) 0.0491(17) 0.0216(13) -0.0032(12) 0.0028(12) 0.0208(13)
O5 0.0266(13) 0.0304(13) 0.0210(13) -0.0009(10) 0.0037(11) 0.0051(10)
O6 0.0331(14) 0.0424(15) 0.0189(13) 0.0020(11) 0.0030(11) 0.0186(12)
Cu1 0.0258(3) 0.0307(3) 0.0157(3) -0.0003(2) 0.0042(2) 0.0084(2)
Cu2 0.0260(2) 0.0293(2) 0.0162(2) 0.00084(17) 0.00436(17) 0.00695(17)
Cu3 0.0283(2) 0.0292(2) 0.0181(2) -0.00104(17) 0.00367(18) 0.00865(18)
C19 0.080(4) 0.053(3) 0.063(3) -0.026(3) 0.013(3) -0.008(3)
C20 0.070(4) 0.070(4) 0.073(4) 0.007(3) -0.003(3) -0.001(3)
N3A 0.065(4) 0.040(3) 0.079(5) -0.020(3) 0.007(4) -0.002(3)
C21A 0.107(8) 0.031(4) 0.105(8) -0.020(4) -0.029(6) -0.013(4)
C22A 0.053(4) 0.050(4) 0.089(6) 0.005(4) 0.015(4) 0.004(3)
N3B 0.028(7) 0.034(8) 0.043(9) -0.010(6) -0.002(7) 0.002(6)
C22B 0.067(13) 0.047(11) 0.062(13) -0.005(9) 0.041(11) -0.009(9)

loop_
_atom_type_symbol
_atom_type_description
_atom_type_scat_dispersion_real
_atom_type_scat_dispersion_imag
_atom_type_scat_source
C C 0.0033 0.0016 'International Tables Vol C Tables 4.2.6.8 and 6.1.1.4'
N N 0.0061 0.0033 'International Tables Vol C Tables 4.2.6.8 and 6.1.1.4'
O O 0.0106 0.0060 'International Tables Vol C Tables 4.2.6.8 and 6.1.1.4'
Cu Cu 0.3201 1.2651 'International Tables Vol C Tables 4.2.6.8 and 6.1.1.4'
H H 0.0000 0.0000 'International Tables Vol C Tables 4.2.6.8 and 6.1.1.4'

loop_
_geom_angle_atom_site_label_1
_geom_angle_atom_site_label_2
_geom_angle_atom_site_label_3
_geom_angle
_geom_angle_site_symmetry_1
_geom_angle_site_symmetry_3
C6 C1 C2 119.2(3) . .
C6 C1 C7 116.8(3) . .
C2 C1 C7 124.0(3) . .
O1 C2 C3 116.3(3) . .
O1 C2 C1 126.5(3) . .
C3 C2 C1 117.2(3) . .
C4 C3 C2 122.1(3) . .
C4 C3 H3 118.9 . .
C2 C3 H3 118.9 . .
C3 C4 C5 119.9(3) . .
C3 C4 C8 119.3(3) . .
C5 C4 C8 120.7(3) . .
C6 C5 C4 118.9(3) . .
C6 C5 H5 120.6 . .
C4 C5 H5 120.6 . .
C5 C6 C1 122.5(3) . .
C5 C6 H6 118.7 . .
C1 C6 H6 118.7 . .
O2 C7 N1 121.6(3) . .
O2 C7 C1 120.4(3) . .
N1 C7 C1 118.0(3) . .
C9 C8 C4 177.6(5) . .
C8 C9 H9 180.0 . .
C15 C10 C11 118.8(3) . .
C15 C10 C16 116.7(3) . .
C11 C10 C16 124.5(3) . .
O4 C11 C12 116.6(3) . .
O4 C11 C10 125.8(3) . .
C12 C11 C10 117.6(3) . .
C13 C12 C11 121.8(3) . .
C13 C12 H12 119.1 . .
C11 C12 H12 119.1 . .
C14 C13 C12 119.7(3) . .
C14 C13 C17 119.1(3) . .
C12 C13 C17 121.1(3) . .
C15 C14 C13 119.4(4) . .
C15 C14 H14 120.3 . .
C13 C14 H14 120.3 . .
C14 C15 C10 122.7(3) . .
C14 C15 H15 118.7 . .
C10 C15 H15 118.7 . .
O5 C16 N2 121.8(3) 3_757 .
O5 C16 C10 120.3(3) 3_757 .
N2 C16 C10 117.9(3) . .
C18 C17 C13 176.1(4) . .
C17 C18 H18 180.0 . .
C7 N1 O3 110.4(3) . .
C7 N1 Cu2 132.1(2) . .
O3 N1 Cu2 117.5(2) . .
C16 N2 O6 110.2(3) . 3_757
C16 N2 Cu3 131.5(2) . .
O6 N2 Cu3 117.8(2) 3_757 .
C2 O1 Cu2 126.9(2) . .
C7 O2 Cu3 111.8(2) . .
N1 O3 Cu1 119.57(19) . .
N1 O3 Cu3 115.41(19) . .
Cu1 O3 Cu3 120.96(12) . .
C11 O4 Cu3 125.8(2) . .
C16 O5 Cu2 111.8(2) 3_757 .
N2 O6 Cu1 121.04(19) 3_757 .
N2 O6 Cu2 115.62(19) 3_757 .
Cu1 O6 Cu2 119.57(12) . .
O6 Cu1 O6 180.000(1) . 3_757
O6 Cu1 O3 90.12(10) . 3_757
O6 Cu1 O3 89.88(10) 3_757 3_757
O6 Cu1 O3 89.88(10) . .
O6 Cu1 O3 90.12(10) 3_757 .
O3 Cu1 O3 180.00(10) 3_757 .
O1 Cu2 O6 176.30(12) . .
O1 Cu2 N1 92.11(11) . .
O6 Cu2 N1 89.37(11) . .
O1 Cu2 O5 98.38(10) . .
O6 Cu2 O5 80.36(10) . .
N1 Cu2 O5 169.00(11) . .
O4 Cu3 O3 164.39(13) . .
O4 Cu3 N2 92.84(11) . .
O3 Cu3 N2 89.09(11) . .
O4 Cu3 O2 99.73(10) . .
O3 Cu3 O2 80.30(10) . .
N2 Cu3 O2 166.25(11) . .
N3A C19 N3B 30.7(4) . .
N3A C19 H40A 109.5 . .
N3B C19 H40A 122.5 . .
N3A C19 H40B 109.5 . .
N3B C19 H40B 78.7 . .
H40A C19 H40B 109.5 . .
N3A C19 H40C 109.5 . .
N3B C19 H40C 121.1 . .
H40A C19 H40C 109.5 . .
H40B C19 H40C 109.5 . .
N3A C19 H40D 121.3 . .
N3B C19 H40D 112.6 . .
H40A C19 H40D 37.4 . .
H40B C19 H40D 72.2 . .
H40C C19 H40D 125.6 . .
N3A C19 H40E 123.8 . .
N3B C19 H40E 109.1 . .
H40A C19 H40E 125.8 . .
H40B C19 H40E 63.5 . .
H40C C19 H40E 46.0 . .
H40D C19 H40E 109.5 . .
N3A C19 H40F 76.1 . .
N3B C19 H40F 106.7 . .
H40A C19 H40F 72.2 . .
H40B C19 H40F 172.6 . .
H40C C19 H40F 63.5 . .
H40D C19 H40F 109.5 . .
H40E C19 H40F 109.5 . .
N3B C20 N3A 30.3(4) . .
N3B C20 H41A 121.9 . .
N3A C20 H41A 109.5 . .
N3B C20 H41B 121.6 . .
N3A C20 H41B 109.5 . .
H41A C20 H41B 109.5 . .
N3B C20 H41C 79.2 . .
N3A C20 H41C 109.5 . .
H41A C20 H41C 109.5 . .
H41B C20 H41C 109.5 . .
N3B C20 H41D 112.6 . .
N3A C20 H41D 120.7 . .
H41A C20 H41D 35.8 . .
H41B C20 H41D 125.4 . .
H41C C20 H41D 73.7 . .
N3B C20 H41E 105.8 . .
N3A C20 H41E 75.7 . .
H41A C20 H41E 73.7 . .
H41B C20 H41E 62.5 . .
H41C C20 H41E 171.9 . .
H41D C20 H41E 109.5 . .
N3B C20 H41F 110.0 . .
N3A C20 H41F 124.5 . .
H41A C20 H41F 125.2 . .
H41B C20 H41F 47.0 . .
H41C C20 H41F 62.5 . .
H41D C20 H41F 109.5 . .
H41E C20 H41F 109.5 . .
C21A N3A C19 113.7(5) . .
C21A N3A C22A 106.9(6) . .
C19 N3A C22A 108.1(5) . .
C21A N3A C20 108.5(6) . .
C19 N3A C20 108.2(4) . .
C22A N3A C20 111.4(5) . .
N3A C21A H21A 109.5 . .
N3A C21A H21B 109.5 . .
H21A C21A H21B 109.5 . .
N3A C21A H21C 109.5 . .
H21A C21A H21C 109.5 . .
H21B C21A H21C 109.5 . .
N3A C22A H22A 109.5 . .
N3A C22A H22B 109.5 . .
H22A C22A H22B 109.5 . .
N3A C22A H22C 109.5 . .
H22A C22A H22C 109.5 . .
H22B C22A H22C 109.5 . .
C21B N3B C22B 110.2(6) . .
C21B N3B C19 109.9(6) . .
C22B N3B C19 109.7(5) . .
C21B N3B C20 109.1(6) . .
C22B N3B C20 109.2(5) . .
C19 N3B C20 108.7(5) . .
N3B C21B H21D 109.5 . .
N3B C21B H21E 109.5 . .
H21D C21B H21E 109.5 . .
N3B C21B H21F 109.5 . .
H21D C21B H21F 109.5 . .
H21E C21B H21F 109.5 . .
N3B C22B H22D 109.5 . .
N3B C22B H22E 109.5 . .
H22D C22B H22E 109.5 . .
N3B C22B H22F 109.5 . .
H22D C22B H22F 109.5 . .
H22E C22B H22F 109.5 . .

loop_
_geom_bond_atom_site_label_1
_geom_bond_atom_site_label_2
_geom_bond_distance
_geom_bond_site_symmetry_2
C1 C6 1.407(5) .
C1 C2 1.425(5) .
C1 C7 1.481(4) .
C2 O1 1.326(4) .
C2 C3 1.415(5) .
C3 C4 1.393(5) .
C3 H3 0.9500 .
C4 C5 1.400(5) .
C4 C8 1.457(5) .
C5 C6 1.376(5) .
C5 H5 0.9500 .
C6 H6 0.9500 .
C7 O2 1.298(4) .
C7 N1 1.319(4) .
C8 C9 1.170(6) .
C9 H9 0.9500 .
C10 C15 1.394(5) .
C10 C11 1.419(5) .
C10 C16 1.478(5) .
C11 O4 1.339(4) .
C11 C12 1.412(5) .
C12 C13 1.388(5) .
C12 H12 0.9500 .
C13 C14 1.384(5) .
C13 C17 1.454(5) .
C14 C15 1.367(5) .
C14 H14 0.9500 .
C15 H15 0.9500 .
C16 O5 1.295(4) 3_757
C16 N2 1.313(4) .
C17 C18 1.164(5) .
C18 H18 0.9500 .
N1 O3 1.408(4) .
N1 Cu2 1.948(3) .
N2 O6 1.406(4) 3_757
N2 Cu3 1.940(3) .
O1 Cu2 1.886(2) .
O2 Cu3 1.969(2) .
O3 Cu1 1.881(2) .
O3 Cu3 1.905(2) .
O4 Cu3 1.889(2) .
O5 C16 1.295(4) 3_757
O5 Cu2 1.964(2) .
O6 N2 1.406(4) 3_757
O6 Cu1 1.880(2) .
O6 Cu2 1.897(2) .
Cu1 O6 1.880(2) 3_757
Cu1 O3 1.881(2) 3_757
C19 N3A 1.476(5) .
C19 N3B 1.485(7) .
C19 H40A 0.9800 .
C19 H40B 0.9800 .
C19 H40C 0.9800 .
C19 H40D 0.9798 .
C19 H40E 0.9799 .
C19 H40F 0.9800 .
C20 N3B 1.493(7) .
C20 N3A 1.510(6) .
C20 H41A 0.9800 .
C20 H41B 0.9800 .
C20 H41C 0.9800 .
C20 H41D 0.9798 .
C20 H41E 0.9800 .
C20 H41F 0.9802 .
N3A C21A 1.456(6) .
N3A C22A 1.504(6) .
C21A H21A 0.9800 .
C21A H21B 0.9800 .
C21A H21C 0.9800 .
C22A H22A 0.9800 .
C22A H22B 0.9800 .
C22A H22C 0.9800 .
N3B C21B 1.478(7) .
N3B C22B 1.482(7) .
C21B H21D 0.9800 .
C21B H21E 0.9800 .
C21B H21F 0.9800 .
C22B H22D 0.9800 .
C22B H22E 0.9800 .
C22B H22F 0.9800 .

loop_
_geom_torsion_atom_site_label_1
_geom_torsion_atom_site_label_2
_geom_torsion_atom_site_label_3
_geom_torsion_atom_site_label_4
_geom_torsion
_geom_torsion_site_symmetry_1
_geom_torsion_site_symmetry_2
_geom_torsion_site_symmetry_3
_geom_torsion_site_symmetry_4
C6 C1 C2 O1 -177.4(3) . . . .
C7 C1 C2 O1 2.7(6) . . . .
C6 C1 C2 C3 2.4(5) . . . .
C7 C1 C2 C3 -177.5(3) . . . .
O1 C2 C3 C4 178.1(3) . . . .
C1 C2 C3 C4 -1.8(5) . . . .
C2 C3 C4 C5 0.7(5) . . . .
C2 C3 C4 C8 -177.2(3) . . . .
C3 C4 C5 C6 -0.2(5) . . . .
C8 C4 C5 C6 177.6(3) . . . .
C4 C5 C6 C1 1.0(5) . . . .
C2 C1 C6 C5 -2.1(5) . . . .
C7 C1 C6 C5 177.8(3) . . . .
C6 C1 C7 O2 -3.9(5) . . . .
C2 C1 C7 O2 176.0(3) . . . .
C6 C1 C7 N1 178.7(3) . . . .
C2 C1 C7 N1 -1.4(5) . . . .
C3 C4 C8 C9 63(11) . . . .
C5 C4 C8 C9 -115(11) . . . .
C15 C10 C11 O4 179.1(4) . . . .
C16 C10 C11 O4 -0.7(6) . . . .
C15 C10 C11 C12 1.2(5) . . . .
C16 C10 C11 C12 -178.5(3) . . . .
O4 C11 C12 C13 -177.2(3) . . . .
C10 C11 C12 C13 0.8(6) . . . .
C11 C12 C13 C14 -1.9(6) . . . .
C11 C12 C13 C17 179.3(4) . . . .
C12 C13 C14 C15 0.9(6) . . . .
C17 C13 C14 C15 179.7(4) . . . .
C13 C14 C15 C10 1.2(6) . . . .
C11 C10 C15 C14 -2.3(6) . . . .
C16 C10 C15 C14 177.5(4) . . . .
C15 C10 C16 O5 -9.2(5) . . . 3_757
C11 C10 C16 O5 170.6(3) . . . 3_757
C15 C10 C16 N2 169.0(3) . . . .
C11 C10 C16 N2 -11.3(5) . . . .
C14 C13 C17 C18 -19(7) . . . .
C12 C13 C17 C18 160(7) . . . .
O2 C7 N1 O3 0.9(5) . . . .
C1 C7 N1 O3 178.2(3) . . . .
O2 C7 N1 Cu2 177.8(2) . . . .
C1 C7 N1 Cu2 -4.9(5) . . . .
O5 C16 N2 O6 2.1(5) 3_757 . . 3_757
C10 C16 N2 O6 -176.1(3) . . . 3_757
O5 C16 N2 Cu3 -169.3(2) 3_757 . . .
C10 C16 N2 Cu3 12.6(5) . . . .
C3 C2 O1 Cu2 -177.5(2) . . . .
C1 C2 O1 Cu2 2.3(5) . . . .
N1 C7 O2 Cu3 -6.0(4) . . . .
C1 C7 O2 Cu3 176.7(2) . . . .
C7 N1 O3 Cu1 162.6(2) . . . .
Cu2 N1 O3 Cu1 -14.8(3) . . . .
C7 N1 O3 Cu3 5.0(4) . . . .
Cu2 N1 O3 Cu3 -172.37(13) . . . .
C12 C11 O4 Cu3 -170.8(3) . . . .
C10 C11 O4 Cu3 11.3(5) . . . .
N2 O6 Cu1 O6 -79(100) 3_757 . . 3_757
Cu2 O6 Cu1 O6 79(100) . . . 3_757
N2 O6 Cu1 O3 3.7(3) 3_757 . . 3_757
Cu2 O6 Cu1 O3 160.86(16) . . . 3_757
N2 O6 Cu1 O3 -176.3(3) 3_757 . . .
Cu2 O6 Cu1 O3 -19.14(16) . . . .
N1 O3 Cu1 O6 19.8(2) . . . .
Cu3 O3 Cu1 O6 176.05(17) . . . .
N1 O3 Cu1 O6 -160.2(2) . . . 3_757
Cu3 O3 Cu1 O6 -3.95(17) . . . 3_757
N1 O3 Cu1 O3 -157(100) . . . 3_757
Cu3 O3 Cu1 O3 -1(100) . . . 3_757
C2 O1 Cu2 O6 -119.2(16) . . . .
C2 O1 Cu2 N1 -5.8(3) . . . .
C2 O1 Cu2 O5 170.9(3) . . . .
N2 O6 Cu2 O1 -74.7(17) 3_757 . . .
Cu1 O6 Cu2 O1 127.0(16) . . . .
N2 O6 Cu2 N1 171.8(2) 3_757 . . .
Cu1 O6 Cu2 N1 13.43(17) . . . .
N2 O6 Cu2 O5 -4.3(2) 3_757 . . .
Cu1 O6 Cu2 O5 -162.60(17) . . . .
C7 N1 Cu2 O1 7.5(3) . . . .
O3 N1 Cu2 O1 -175.8(2) . . . .
C7 N1 Cu2 O6 -175.9(3) . . . .
O3 N1 Cu2 O6 0.8(2) . . . .
C7 N1 Cu2 O5 -155.0(5) . . . .
O3 N1 Cu2 O5 21.7(7) . . . .
C16 O5 Cu2 O1 179.5(2) 3_757 . . .
C16 O5 Cu2 O6 3.1(2) 3_757 . . .
C16 O5 Cu2 N1 -18.2(7) 3_757 . . .
C11 O4 Cu3 O3 -105.3(4) . . . .
C11 O4 Cu3 N2 -8.5(3) . . . .
C11 O4 Cu3 O2 165.9(3) . . . .
N1 O3 Cu3 O4 -97.8(4) . . . .
Cu1 O3 Cu3 O4 104.9(4) . . . .
N1 O3 Cu3 N2 164.9(2) . . . .
Cu1 O3 Cu3 N2 7.63(17) . . . .
N1 O3 Cu3 O2 -6.4(2) . . . .
Cu1 O3 Cu3 O2 -163.59(17) . . . .
C16 N2 Cu3 O4 -3.6(3) . . . .
O6 N2 Cu3 O4 -174.4(2) 3_757 . . .
C16 N2 Cu3 O3 160.9(3) . . . .
O6 N2 Cu3 O3 -9.9(2) 3_757 . . .
C16 N2 Cu3 O2 -159.8(4) . . . .
O6 N2 Cu3 O2 29.4(6) 3_757 . . .
C7 O2 Cu3 O4 170.7(2) . . . .
C7 O2 Cu3 O3 6.6(2) . . . .
C7 O2 Cu3 N2 -33.4(6) . . . .
N3B C19 N3A C21A 53.8(8) . . . .
N3B C19 N3A C22A 172.4(9) . . . .
N3B C19 N3A C20 -66.8(7) . . . .
N3B C20 N3A C21A -55.9(8) . . . .
N3B C20 N3A C19 67.9(7) . . . .
N3B C20 N3A C22A -173.4(9) . . . .
N3A C19 N3B C21B -50.6(8) . . . .
N3A C19 N3B C22B -171.9(10) . . . .
N3A C19 N3B C20 68.8(7) . . . .
N3A C20 N3B C21B 52.4(8) . . . .
N3A C20 N3B C22B 172.9(10) . . . .
N3A C20 N3B C19 -67.5(6) . . . .
